data_2003417
loop_
_publ_author_name
'Hashizume, D.'
'Kogo, H.'
'Sekine, A.'
'Ohashi, Y.'
'Miyamoto, H.'
'Toda, F.'

_publ_section_title
;
 Stereochemistry of Asymmetric \b-Lactam Formation Involving Achiral
 Glyoxylamide Derivatives
;
_journal_issue 5
_journal_name_full 'Acta Crystallographica Section C'
_journal_page_first 929
_journal_page_last 933
_journal_paper_doi 10.1107/S0108270194012412
_journal_volume 51
_journal_year 1995
_chemical_formula_moiety 'C16 H23 N1 O2'
_chemical_formula_sum 'C16 H23 N O2'
_chemical_formula_weight 261.36
_chemical_name_systematic
;
 N,N-diisopropyl(m,p-dimethylphenyl)glyoxylamide
;
_space_group_IT_number 4
_symmetry_cell_setting monoclinic
_symmetry_space_group_name_Hall 'P 2yb'
_symmetry_space_group_name_H-M 'P 1 21 1'
_cell_angle_alpha 90
_cell_angle_beta 95.31(5)
_cell_angle_gamma 90
_cell_formula_units_Z 2
_cell_length_a 16.300(8)
_cell_length_b 6.331(2)
_cell_length_c 7.461(2)
_cell_measurement_reflns_used 18
_cell_measurement_temperature 296
_cell_measurement_theta_max 25
_cell_measurement_theta_min 20
_cell_volume 766.6(5)
_computing_molecular_graphics 'ORTEP (Johnson, 1965)'
_computing_structure_refinement 'ORFLS (Busing, Martin & Levy, 1962)'
_computing_structure_solution 'MITHRIL (Gilmore, 1984)'
_diffrn_ambient_temperature 296
_diffrn_measurement_device AFC-4
_diffrn_measurement_method \w-2\q
_diffrn_radiation_monochromator graphite
_diffrn_radiation_source 'X-ray sealed tube'
_diffrn_radiation_type 'Cu K\a'
_diffrn_radiation_wavelength 1.54178
_diffrn_reflns_limit_h_max 21
_diffrn_reflns_limit_h_min -21
_diffrn_reflns_limit_k_max 9
_diffrn_reflns_limit_k_min 0
_diffrn_reflns_limit_l_max 11
_diffrn_reflns_limit_l_min 0
_diffrn_reflns_number 1347
_diffrn_reflns_theta_max 62.5
_diffrn_reflns_theta_min 0
_diffrn_standards_decay_% <0.9
_diffrn_standards_interval_count 50
_diffrn_standards_number 3
_exptl_absorpt_coefficient_mu 0.55
_exptl_absorpt_correction_type none
_exptl_crystal_colour colourless
_exptl_crystal_density_diffrn 1.13
_exptl_crystal_description parallelepiped
_exptl_crystal_F_000 284
_exptl_crystal_size_max 0.5
_exptl_crystal_size_mid 0.5
_exptl_crystal_size_min 0.2
_refine_diff_density_max 0.18
_refine_diff_density_min -0.23
_refine_ls_goodness_of_fit_obs 9.73
_refine_ls_hydrogen_treatment 'H atoms were placed in fixed positions'
_refine_ls_matrix_type full
_refine_ls_number_parameters 171
_refine_ls_number_reflns 1312
_refine_ls_R_factor_obs 0.061
_refine_ls_shift/esd_max 0.01
_refine_ls_structure_factor_coef F
_refine_ls_weighting_details 'w = 1/[\s^2^(|F~o~|)]'
_refine_ls_weighting_scheme calc
_refine_ls_wR_factor_obs 0.062
_reflns_number_observed 1312
_reflns_number_total 1347
_reflns_observed_criterion |Fo|>3\s(|Fo|)
_cod_data_source_file as1136.cif
_cod_data_source_block dimethyl
_cod_depositor_comments
;
The following automatic conversions were performed:

'_refine_ls_weighting_scheme' value 'calc w = 1/[\s^2^(|F~o~|)]' was
changed to 'calc'. New tag '_refine_ls_weighting_details' was
created. The value of the new tag was set to 'w = 1/[\s^2^(|F~o~|)]'.

Automatic conversion script
Id: cif_fix_values 3143 2015-03-26 13:38:13Z robertas 
;
_cod_original_sg_symbol_Hall 'P 2y1'
_cod_original_sg_symbol_H-M 'P 21'
_cod_original_formula_sum 'C16 H23 N1 O2'
_cod_database_code 2003417

loop_
_symmetry_equiv_pos_as_xyz
+x,+y,+z
-x,+1/2+y,-z

loop_
_atom_site_aniso_label
_atom_site_aniso_U_11
_atom_site_aniso_U_12
_atom_site_aniso_U_13
_atom_site_aniso_U_22
_atom_site_aniso_U_23
_atom_site_aniso_U_33
O1 0.073(5) -0.007(4) -0.010(4) 0.063(5) -0.013(5) 0.099(5)
O2 0.094(5) 0.029(5) 0.004(3) 0.113(6) 0.012(4) 0.040(3)
N1 0.049(4) 0.012(4) -0.007(3) 0.072(6) 0.007(4) 0.037(3)
C1 0.057(5) 0.002(5) -0.004(4) 0.052(6) 0.003(4) 0.034(4)
C2 0.054(6) 0.004(5) -0.009(4) 0.045(6) 0.002(4) 0.036(4)
C3 0.063(6) 0.007(5) -0.010(4) 0.052(6) -0.004(5) 0.031(4)
C4 0.062(6) 0.001(5) -0.003(4) 0.051(6) 0.002(5) 0.033(4)
C5 0.085(7) -0.004(6) -0.003(5) 0.045(6) -0.004(5) 0.042(5)
C6 0.055(6) 0.008(5) 0.001(4) 0.050(6) 0.004(5) 0.043(5)
C7 0.057(6) 0.006(6) 0.004(4) 0.075(8) 0.017(5) 0.040(5)
C8 0.062(6) 0.005(6) 0.006(5) 0.064(7) 0.004(6) 0.060(6)
C9 0.084(7) 0.006(6) 0.001(4) 0.068(7) 0.004(5) 0.035(4)
C10 0.118(9) -0.030(8) -0.029(6) 0.084(9) -0.008(7) 0.068(7)
C11 0.094(8) 0.004(7) 0.006(5) 0.075(8) 0.020(6) 0.057(6)
C12 0.048(5) -0.002(6) 0.012(4) 0.076(7) 0.009(6) 0.061(6)
C13 0.059(6) 0.006(7) 0.015(6) 0.101(10) 0.014(9) 0.111(8)
C14 0.087(7) 0.013(7) 0.018(6) 0.074(8) -0.006(7) 0.094(8)
C15 0.062(6) 0.013(6) 0.009(4) 0.066(8) -0.013(6) 0.062(6)
C16 0.065(6) -0.004(6) -0.008(5) 0.067(7) -0.005(6) 0.072(6)

loop_
_atom_site_label
_atom_site_occupancy
_atom_site_fract_x
_atom_site_fract_y
_atom_site_fract_z
_atom_site_U_iso_or_equiv
_atom_site_thermal_displace_type
O1 1.0000 0.7840(4) 0.4582 0.6848(10) 0.0793 Uani
O2 1.0000 0.7288(4) 0.7909(19) 0.9636(7) 0.0824 Uani
N1 1.0000 0.6750(4) 0.8566(18) 0.6770(8) 0.0536 Uani
C1 1.0000 0.8850(5) 0.718(2) 0.7540(10) 0.0478 Uani
C2 1.0000 0.9490(6) 0.591(2) 0.7026(10) 0.0456 Uani
C3 1.0000 1.0311(5) 0.658(2) 0.7135(10) 0.0499 Uani
C4 1.0000 1.0506(5) 0.8630(19) 0.7788(10) 0.0492 Uani
C5 1.0000 0.9850(6) 0.990(2) 0.8297(11) 0.0576 Uani
C6 1.0000 0.9054(6) 0.924(2) 0.8191(11) 0.0494 Uani
C7 1.0000 0.8015(6) 0.6379(19) 0.7361(11) 0.0576 Uani
C8 1.0000 0.7326(5) 0.773(2) 0.7968(12) 0.0618 Uani
C9 1.0000 0.6895(6) 0.837(2) 0.4765(10) 0.0626 Uani
C10 1.0000 0.6263(7) 0.676(2) 0.3883(14) 0.0926 Uani
C11 1.0000 0.6798(6) 1.061(2) 0.3859(12) 0.0754 Uani
C12 1.0000 0.6011(5) 0.959(2) 0.7238(12) 0.0611 Uani
C13 1.0000 0.5518(6) 0.805(3) 0.8317(15) 0.0898 Uani
C14 1.0000 0.6197(6) 1.167(2) 0.8297(15) 0.0839 Uani
C15 1.0000 1.0985(5) 0.515(2) 0.6573(12) 0.0630 Uani
C16 1.0000 1.1374(5) 0.940(2) 0.7971(12) 0.0690 Uani
H2 1.0000 0.9361 0.4536 0.6581 0.0548 Uiso
H5 1.0000 0.9974 1.1278 0.8737 0.0691 Uiso
H6 1.0000 0.8636 1.0156 0.8548 0.0593 Uiso
H9 1.0000 0.7437 0.7862 0.4666 0.0751 Uiso
H12 1.0000 0.5685 0.9932 0.6155 0.0734 Uiso
H101 1.0000 0.5719 0.7244 0.4002 0.1111 Uiso
H102 1.0000 0.6341 0.6608 0.2643 0.1111 Uiso
H103 1.0000 0.6342 0.5426 0.4465 0.1111 Uiso
H111 1.0000 0.7189 1.1554 0.4445 0.0905 Uiso
H112 1.0000 0.6890 1.0500 0.2623 0.0905 Uiso
H113 1.0000 0.6258 1.1128 0.3961 0.0905 Uiso
H131 1.0000 0.5031 0.8726 0.8632 0.1077 Uiso
H132 1.0000 0.5374 0.6840 0.7605 0.1077 Uiso
H133 1.0000 0.5844 0.7636 0.9381 0.1077 Uiso
H141 1.0000 0.6534 1.1376 0.9374 0.1007 Uiso
H142 1.0000 0.6476 1.2627 0.7579 0.1007 Uiso
H143 1.0000 0.5695 1.2291 0.8585 0.1007 Uiso
H151 1.0000 1.0753 0.3843 0.6165 0.0756 Uiso
H152 1.0000 1.1246 0.5805 0.5629 0.0756 Uiso
H153 1.0000 1.1379 0.4917 0.7572 0.0756 Uiso
H161 1.0000 1.1699 0.8507 0.8778 0.0828 Uiso
H162 1.0000 1.1586 0.9378 0.6827 0.0828 Uiso
H163 1.0000 1.1391 1.0802 0.8426 0.0828 Uiso

loop_
_atom_type_symbol
_atom_type_description
_atom_type_scat_source
_atom_type_scat_dispersion_real
_atom_type_scat_dispersion_imag
C C International_Tables_Vol_IV 0.017 0.009
H H International_Tables_Vol_IV 0.000 0.000
N N International_Tables_Vol_IV 0.029 0.018
O O International_Tables_Vol_IV 0.047 0.032

loop_
_geom_angle_atom_site_label_1
_geom_angle_atom_site_label_2
_geom_angle_atom_site_label_3
_geom_angle
_geom_angle_publ_flag
C8 N1 C9 117.0(8) y
C8 N1 C12 124.4(7) y
C9 N1 C12 118.6(7) y
C2 C1 C6 117.6(9) no
C2 C1 C7 119.7(11) no
C6 C1 C7 122.7(9) no
C1 C2 C3 123.2(11) no
C1 C2 H2 118.4 n
C3 C2 H2 118.4 n
C2 C3 C4 118.8(9) no
C2 C3 C15 121.4(10) no
C4 C3 C15 119.9(8) no
C3 C4 C5 117.4(9) no
C3 C4 C16 120.9(9) no
C5 C4 C16 121.7(11) no
C4 C5 C6 123.6(11) no
C4 C5 H5 118.2 n
C6 C5 H5 118.2 n
C1 C6 C5 119.5(10) no
C1 C6 H6 120.3 n
C5 C6 H6 120.3 n
O1 C7 C1 122.8(10) y
O1 C7 C8 117.4(9) y
C1 C7 C8 119.5(10) y
O2 C8 N1 121.8(9) y
O2 C8 C7 117.0(9) y
N1 C8 C7 121.0(8) y
N1 C9 C10 108.0(8) no
N1 C9 C11 109.1(10) no
N1 C9 H9 109.2 n
C10 C9 C11 112.1(8) no
C11 C9 H9 109.2 n
C10 C9 H9 109.2 n
C9 C11 H111 109.5 n
C9 C11 H112 109.5 n
C9 C11 H113 109.5 n
H111 C11 H112 109.5 n
H111 C11 H113 109.5 n
H112 C11 H113 109.5 n
C9 C10 H101 109.5 n
C9 C10 H102 109.5 n
C9 C10 H103 109.5 n
H101 C10 H102 109.5 n
H101 C10 H103 109.5 n
H102 C10 H103 109.5 n
N1 C12 C13 109.3(11) no
N1 C12 C14 112.3(8) no
N1 C12 H12 108.0 n
C13 C12 C14 111.0(9) no
C13 C12 H12 108.0 n
C14 C12 H12 108.0 n
C12 C13 H131 109.5 n
C12 C13 H132 109.5 n
C12 C13 H133 109.5 n
H131 C13 H132 109.5 n
H131 C13 H133 109.5 n
H132 C13 H133 109.5 n
C12 C14 H141 109.5 n
C12 C14 H142 109.5 n
C12 C14 H143 109.5 n
H141 C14 H142 109.5 n
H141 C14 H143 109.5 n
H142 C14 H143 109.5 n
C3 C15 H151 109.5 n
C3 C15 H152 109.5 n
C3 C15 H153 109.5 n
H151 C15 H152 109.5 n
H151 C15 H153 109.5 n
H152 C15 H153 109.5 n
C4 C16 H161 109.5 n
C4 C16 H162 109.5 n
C4 C16 H163 109.5 n
H161 C16 H162 109.5 n
H161 C16 H163 109.5 n
H162 C16 H163 109.5 n

loop_
_geom_bond_atom_site_label_1
_geom_bond_atom_site_label_2
_geom_bond_distance
_geom_bond_publ_flag
O1 C7 1.225(12) y
O2 C8 1.257(11) y
N1 C8 1.344(12) y
N1 C9 1.541(10) y
N1 C12 1.440(13) y
C1 C2 1.395(15) no
C1 C6 1.423(18) no
C1 C7 1.447(13) y
C2 C3 1.398(13) no
C2 H2 0.950 n
C3 C4 1.412(17) no
C3 C15 1.511(15) no
C4 C5 1.416(15) no
C4 C16 1.491(13) no
C5 C6 1.357(14) no
C5 H5 0.950 n
C6 H6 0.950 n
C7 C8 1.512(15) y
C9 C10 1.554(17) no
C9 C11 1.572(19) no
C9 H9 0.950 n
C11 H111 0.950 n
C11 H112 0.950 n
C11 H113 0.950 n
C10 H101 0.950 n
C10 H102 0.950 n
C10 H103 0.950 n
C12 C13 1.539(18) no
C12 C14 1.550(19) no
C12 H12 0.950 n
C13 H131 0.950 n
C13 H132 0.950 n
C13 H133 0.950 n
C14 H141 0.950 n
C14 H142 0.950 n
C14 H143 0.950 n
C15 H151 0.950 n
C15 H152 0.950 n
C15 H153 0.950 n
C16 H161 0.950 n
C16 H162 0.950 n
C16 H163 0.950 n

loop_
_geom_torsion_atom_site_label_1
_geom_torsion_atom_site_label_2
_geom_torsion_atom_site_label_3
_geom_torsion_atom_site_label_4
_geom_torsion
C9 N1 C8 O2 175.9(9)
C9 N1 C8 C7 -8.8(14)
C12 N1 C8 O2 -5.0(16)
C12 N1 C8 C7 170.2(9)
C8 N1 C9 C11 -129.0(10)
C8 N1 C9 C10 109.0(10)
C12 N1 C9 C11 51.9(11)
C12 N1 C9 C10 -70.1(11)
C8 N1 C12 C13 -57.5(13)
C8 N1 C12 C14 66.1(13)
C9 N1 C12 C13 121.5(10)
C9 N1 C12 C14 -114.8(10)
C6 C1 C2 C3 0.5(15)
C7 C1 C2 C3 179.1(9)
C2 C1 C6 C5 -0.4(15)
C7 C1 C6 C5 -179.0(10)
C2 C1 C7 O1 3.4(15)
C2 C1 C7 C8 178.3(9)
C6 C1 C7 O1 -178.0(9)
C6 C1 C7 C8 -3.1(15)
C1 C2 C3 C4 -0.3(15)
C1 C2 C3 C15 179.6(9)
C2 C3 C4 C5 0.0(14)
C2 C3 C4 C16 178.5(9)
C15 C3 C4 C5 -179.9(9)
C15 C3 C4 C16 -1.4(14)
C3 C4 C5 C6 0.1(16)
C16 C4 C5 C6 -178.5(10)
C4 C5 C6 C1 0.1(16)
O1 C7 C8 O2 101.2(12)
O1 C7 C8 N1 -74.2(13)
C1 C7 C8 O2 -73.9(13)
C1 C7 C8 N1 110.6(11)

loop_
_cod_related_entry_id
_cod_related_entry_database
_cod_related_entry_code
1 ChemSpider 8508348
